data_7159130
loop_
_publ_author_name
'Li, Liang'
'Li, Pengfei'
'Li, Tianhao'
'Zhang, Mingxiao'
'Liu, Wenjie'
'Li, Jing'
'Wang, Liang'
'Chen, Yue'

_publ_section_title
;
 Synthesis of the ABC ring system of kadlongilactones.
;
_journal_issue 8
_journal_name_full 'Organic &amp; biomolecular chemistry'
_journal_page_first 1704
_journal_page_last 1708
_journal_paper_doi 10.1039/d2ob01701f
_journal_volume 21
_journal_year 2023
_chemical_formula_moiety 'C13 H20 O3'
_chemical_formula_sum 'C13 H20 O3'
_chemical_formula_weight 224.29
_space_group_crystal_system monoclinic
_space_group_IT_number 4
_space_group_name_Hall 'P 2yb'
_space_group_name_H-M_alt 'P 1 21 1'
_atom_sites_solution_hydrogens geom
_atom_sites_solution_primary direct
_audit_creation_date 2020-01-02
_audit_creation_method
;
Olex2 1.2
(compiled 2015.01.26 svn.r3150 for OlexSys, GUI svn.r4998)
;
_audit_update_record
;
2022-05-30 deposited with the CCDC.	2023-01-24 downloaded from the CCDC.
;
_cell_angle_alpha 90
_cell_angle_beta 105.364(10)
_cell_angle_gamma 90
_cell_formula_units_Z 2
_cell_length_a 5.4722(5)
_cell_length_b 12.8218(9)
_cell_length_c 8.8354(9)
_cell_measurement_reflns_used 1822
_cell_measurement_temperature 100.00(10)
_cell_measurement_theta_max 73.0980
_cell_measurement_theta_min 5.1990
_cell_volume 597.77(10)
_computing_cell_refinement 'CrysAlisPro 1.171.39.33c (Rigaku OD, 2017)'
_computing_data_collection 'CrysAlisPro 1.171.39.33c (Rigaku OD, 2017)'
_computing_data_reduction 'CrysAlisPro 1.171.39.33c (Rigaku OD, 2017)'
_computing_molecular_graphics 'Olex2 (Dolomanov et al., 2009)'
_computing_publication_material 'Olex2 (Dolomanov et al., 2009)'
_computing_structure_refinement 'ShelXL (Sheldrick, 2008)'
_computing_structure_solution 'ShelXT (Sheldrick, 2015)'
_diffrn_ambient_environment N~2~
_diffrn_ambient_temperature 100.00(10)
_diffrn_detector 'CCD plate'
_diffrn_measured_fraction_theta_full 0.995
_diffrn_measured_fraction_theta_max 0.995
_diffrn_measurement_details
;
List of Runs (angles in degrees, time in seconds):

  # Type    Start    End  Width  t~exp~   \w     \q     \k     \f   Frames
#--------------------------------------------------------------------------
  1  \w    -39.00  -3.00   1.00    1.00    --    0.00  82.00-150.00   36
  2  \w    -53.00 -25.00   1.00    1.00    --    0.00 -38.00  30.00   28
  3  \w     -4.00  44.00   1.00    1.00    --    0.00 -38.00  30.00   48
  4  \w     -1.00  89.00   1.00    1.00    --    0.00  82.00-150.00   90
  5  \w    158.00 184.00   1.00    1.50    --   98.20  61.00  60.00   26
  6  \w     63.00 130.00   1.00    1.50    --   98.20  61.00-180.00   67
  7  \w     68.00  94.00   1.00    1.50    --   98.20  61.00-150.00   26
  8  \w     62.00 145.00   1.00    1.50    --   98.20  61.00  60.00   83
  9  \w     66.00 135.00   1.00    1.50    --   98.20 -45.00   0.00   69
 10  \w     62.00 188.00   1.00    1.50    --   98.20  61.00  90.00  126
 11  \w     67.00 177.00   1.00    1.50    --   98.20  61.00-120.00  110
 12  \w     76.00 112.00   1.00    1.50    --   98.20  61.00  30.00   36
 13  \w    115.00 182.00   1.00    1.50    --   98.20  61.00  30.00   67
 14  \w      9.00  44.00   1.00    1.50    --   98.20 -45.00   0.00   35
 15  \w    139.00 179.00   1.00    1.50    --   98.20  61.00-180.00   40
 16  \w     98.00 178.00   1.00    1.50    --   98.20  61.00-150.00   80
 17  \w     99.00 188.00   1.00    1.50    --   98.20  61.00 120.00   89
 18  \w     66.00  92.00   1.00    1.50    --   98.20  61.00 120.00   26
;
_diffrn_measurement_device 'four-circle diffractometer'
_diffrn_measurement_device_type 'XtaLAB AFC12 (RINC): Kappa single'
_diffrn_measurement_method '\w scans'
_diffrn_orient_matrix_type 'CrysAlisPro convention (1999,Acta A55,543-557)'
_diffrn_orient_matrix_UB_11 -0.0969413000
_diffrn_orient_matrix_UB_12 -0.0317545000
_diffrn_orient_matrix_UB_13 -0.1737029000
_diffrn_orient_matrix_UB_21 -0.1387443000
_diffrn_orient_matrix_UB_22 -0.0939260000
_diffrn_orient_matrix_UB_23 0.0472714000
_diffrn_orient_matrix_UB_31 -0.2382311000
_diffrn_orient_matrix_UB_32 0.0678554000
_diffrn_orient_matrix_UB_33 -0.0157817000
_diffrn_radiation_monochromator mirror
_diffrn_radiation_probe x-ray
_diffrn_radiation_type CuK\a
_diffrn_radiation_wavelength 1.54184
_diffrn_reflns_av_R_equivalents 0.0504
_diffrn_reflns_av_unetI/netI 0.0639
_diffrn_reflns_Laue_measured_fraction_full 0.995
_diffrn_reflns_Laue_measured_fraction_max 0.995
_diffrn_reflns_limit_h_max 6
_diffrn_reflns_limit_h_min -6
_diffrn_reflns_limit_k_max 15
_diffrn_reflns_limit_k_min -15
_diffrn_reflns_limit_l_max 9
_diffrn_reflns_limit_l_min -10
_diffrn_reflns_number 3938
_diffrn_reflns_point_group_measured_fraction_full 0.972
_diffrn_reflns_point_group_measured_fraction_max 0.972
_diffrn_reflns_theta_full 66.996
_diffrn_reflns_theta_max 66.995
_diffrn_reflns_theta_min 5.192
_diffrn_source 'Rotating-anode X-ray tube (dual wavelength)'
_diffrn_source_type 'Rigaku (Cu) X-ray DW Source'
_exptl_absorpt_coefficient_mu 0.701
_exptl_absorpt_correction_T_max 1.00000
_exptl_absorpt_correction_T_min 0.66191
_exptl_absorpt_correction_type multi-scan
_exptl_absorpt_process_details
;
CrysAlisPro 1.171.39.33c (Rigaku Oxford Diffraction, 2017)
Empirical absorption correction using spherical harmonics,
 implemented in SCALE3 ABSPACK scaling algorithm.
;
_exptl_crystal_colour orange
_exptl_crystal_colour_primary orange
_exptl_crystal_density_diffrn 1.246
_exptl_crystal_description plate
_exptl_crystal_F_000 244
_exptl_crystal_size_max 0.19
_exptl_crystal_size_mid 0.14
_exptl_crystal_size_min 0.08
_refine_diff_density_max 0.656
_refine_diff_density_min -0.315
_refine_diff_density_rms 0.117
_refine_ls_abs_structure_details
;
 Flack x determined using 803 quotients [(I+)-(I-)]/[(I+)+(I-)]
 (Parsons, Flack and Wagner, Acta Cryst. B69 (2013) 249-259).
;
_refine_ls_abs_structure_Flack 0.1(3)
_refine_ls_extinction_method none
_refine_ls_goodness_of_fit_ref 1.106
_refine_ls_hydrogen_treatment constr
_refine_ls_matrix_type full
_refine_ls_number_parameters 147
_refine_ls_number_reflns 2081
_refine_ls_number_restraints 1
_refine_ls_restrained_S_all 1.106
_refine_ls_R_factor_all 0.0801
_refine_ls_R_factor_gt 0.0767
_refine_ls_shift/su_max 0.000
_refine_ls_shift/su_mean 0.000
_refine_ls_structure_factor_coef Fsqd
_refine_ls_weighting_details 'w=1/[\s^2^(Fo^2^)+(0.1498P)^2^+0.1373P] where P=(Fo^2^+2Fc^2^)/3'
_refine_ls_weighting_scheme calc
_refine_ls_wR_factor_gt 0.2031
_refine_ls_wR_factor_ref 0.2065
_reflns_Friedel_coverage 0.863
_reflns_Friedel_fraction_full 0.946
_reflns_Friedel_fraction_max 0.946
_reflns_number_gt 1924
_reflns_number_total 2081
_reflns_threshold_expression 'I > 2\s(I)'
_cod_data_source_file d2ob01701f2.cif
_cod_data_source_block lwj-1-54
_cod_depositor_comments 'Adding full bibliography for 7159130--7159137.cif.'
_cod_original_cell_volume 597.76(10)
_cod_database_code 7159130
_shelx_space_group_comment
;
The symmetry employed for this shelxl refinement is uniquely defined
by the following loop, which should always be used as a source of
symmetry information in preference to the above space-group names.
They are only intended as comments.
;
_reflns_odcompleteness_completeness 99.56
_reflns_odcompleteness_iscentric 1
_reflns_odcompleteness_theta 66.97
_olex2_refinement_description
;
1. Fixed Uiso
 At 1.2 times of:
  All C(H) groups, All C(H,H) groups
 At 1.5 times of:
  All C(H,H,H) groups
2.a Ternary CH refined with riding coordinates:
 C5(H5), C4(H4)
2.b Secondary CH2 refined with riding coordinates:
 C10(H10A,H10B), C2(H2A,H2B), C3(H3A,H3B), C12(H12A,H12B), C13(H13A,H13B),
 C11(H11A,H11B)
2.c Idealised Me refined as rotating group:
 C7(H7A,H7B,H7C), C8(H8A,H8B,H8C)
;
_shelx_shelxl_version_number 2017/1
_olex2_submission_special_instructions 'No special instructions were received'
_oxdiff_exptl_absorpt_empirical_details
;
Empirical correction (ABSPACK) includes:
- Absorption correction using spherical harmonics
- Frame scaling
;
_oxdiff_exptl_absorpt_empirical_full_max 1.463
_oxdiff_exptl_absorpt_empirical_full_min 0.746

loop_
_space_group_symop_operation_xyz
'x, y, z'
'-x, y+1/2, -z'

loop_
_atom_site_label
_atom_site_type_symbol
_atom_site_fract_x
_atom_site_fract_y
_atom_site_fract_z
_atom_site_U_iso_or_equiv
_atom_site_adp_type
_atom_site_occupancy
_atom_site_site_symmetry_order
_atom_site_calc_flag
_atom_site_refinement_flags_posn
_atom_site_refinement_flags_adp
_atom_site_refinement_flags_occupancy
_atom_site_disorder_assembly
_atom_site_disorder_group
O1 O 0.2698(7) 0.4969(3) 0.1699(4) 0.0242(9) Uani 1 1 d . . . . .
O3 O 1.2016(7) 0.3842(3) 0.5649(5) 0.0291(10) Uani 1 1 d . . . . .
O2 O 0.0641(7) 0.3549(3) 0.0787(5) 0.0286(10) Uani 1 1 d . . . . .
C9 C 0.9868(10) 0.4113(4) 0.5548(6) 0.0215(11) Uani 1 1 d . . . . .
C1 C 0.2681(10) 0.3939(4) 0.1344(6) 0.0248(12) Uani 1 1 d . . . . .
C6 C 0.4895(10) 0.5670(4) 0.2289(6) 0.0249(12) Uani 1 1 d . . . . .
C10 C 0.8945(10) 0.4257(4) 0.6999(6) 0.0263(12) Uani 1 1 d . . . . .
H10A H 0.975198 0.373583 0.780230 0.032 Uiso 1 1 calc R . . . .
H10B H 0.708658 0.415566 0.673718 0.032 Uiso 1 1 calc R . . . .
C2 C 0.5098(10) 0.3323(4) 0.1696(7) 0.0258(12) Uani 1 1 d . . . . .
H2A H 0.619442 0.360944 0.106704 0.031 Uiso 1 1 calc R . . . .
H2B H 0.469221 0.259269 0.135789 0.031 Uiso 1 1 calc R . . . .
C5 C 0.6409(10) 0.5314(4) 0.3949(6) 0.0219(11) Uani 1 1 d . . . . .
H5 H 0.514117 0.511936 0.453383 0.026 Uiso 1 1 calc R . . . .
C4 C 0.8070(9) 0.4340(4) 0.3934(6) 0.0226(11) Uani 1 1 d . . . . .
H4 H 0.912392 0.447692 0.318751 0.027 Uiso 1 1 calc R . . . .
C3 C 0.6575(10) 0.3325(4) 0.3418(7) 0.0251(11) Uani 1 1 d . . . . .
H3A H 0.777259 0.273044 0.361237 0.030 Uiso 1 1 calc R . . . .
H3B H 0.537736 0.322004 0.407055 0.030 Uiso 1 1 calc R . . . .
C7 C 0.6421(11) 0.5769(4) 0.1080(7) 0.0276(12) Uani 1 1 d . . . . .
H7A H 0.736393 0.512163 0.105694 0.041 Uiso 1 1 calc GR . . . .
H7B H 0.761244 0.635180 0.136558 0.041 Uiso 1 1 calc GR . . . .
H7C H 0.526788 0.589596 0.004138 0.041 Uiso 1 1 calc GR . . . .
C12 C 0.8055(11) 0.6221(5) 0.6634(7) 0.0286(12) Uani 1 1 d . . . . .
H12A H 0.869711 0.690800 0.707834 0.034 Uiso 1 1 calc R . . . .
H12B H 0.628013 0.615805 0.669366 0.034 Uiso 1 1 calc R . . . .
C13 C 0.8076(10) 0.6197(4) 0.4896(7) 0.0246(12) Uani 1 1 d . . . . .
H13A H 0.984212 0.610300 0.483205 0.029 Uiso 1 1 calc R . . . .
H13B H 0.746405 0.687603 0.440855 0.029 Uiso 1 1 calc R . . . .
C11 C 0.9625(11) 0.5370(5) 0.7647(7) 0.0289(12) Uani 1 1 d . . . . .
H11A H 0.937824 0.541167 0.871541 0.035 Uiso 1 1 calc R . . . .
H11B H 1.144091 0.550008 0.773461 0.035 Uiso 1 1 calc R . . . .
C8 C 0.3501(11) 0.6690(4) 0.2336(7) 0.0285(12) Uani 1 1 d . . . . .
H8A H 0.228661 0.681076 0.131584 0.043 Uiso 1 1 calc GR . . . .
H8B H 0.472356 0.726525 0.256874 0.043 Uiso 1 1 calc GR . . . .
H8C H 0.259427 0.665244 0.315356 0.043 Uiso 1 1 calc GR . . . .

loop_
_atom_site_aniso_label
_atom_site_aniso_U_11
_atom_site_aniso_U_22
_atom_site_aniso_U_33
_atom_site_aniso_U_23
_atom_site_aniso_U_13
_atom_site_aniso_U_12
O1 0.0256(19) 0.0212(19) 0.0251(19) 0.0022(14) 0.0058(15) 0.0015(14)
O3 0.030(2) 0.025(2) 0.028(2) -0.0014(16) 0.0020(15) 0.0038(15)
O2 0.027(2) 0.029(2) 0.029(2) 0.0004(15) 0.0050(16) -0.0038(15)
C9 0.028(3) 0.015(2) 0.020(2) -0.0031(19) 0.0031(19) -0.0025(19)
C1 0.028(3) 0.028(3) 0.021(2) 0.003(2) 0.009(2) -0.005(2)
C6 0.024(3) 0.023(3) 0.026(3) 0.005(2) 0.005(2) 0.000(2)
C10 0.032(3) 0.024(3) 0.021(3) 0.003(2) 0.004(2) -0.002(2)
C2 0.030(3) 0.018(2) 0.030(3) -0.005(2) 0.008(2) -0.003(2)
C5 0.026(3) 0.019(3) 0.021(3) -0.0011(18) 0.006(2) -0.0020(19)
C4 0.025(2) 0.023(3) 0.019(3) -0.001(2) 0.005(2) 0.002(2)
C3 0.028(3) 0.018(2) 0.030(3) -0.001(2) 0.008(2) -0.001(2)
C7 0.032(3) 0.027(3) 0.024(3) 0.007(2) 0.007(2) 0.001(2)
C12 0.035(3) 0.023(3) 0.028(3) -0.004(2) 0.009(2) 0.001(2)
C13 0.028(3) 0.016(2) 0.030(3) 0.000(2) 0.008(2) -0.0011(18)
C11 0.035(3) 0.030(3) 0.023(3) -0.003(2) 0.009(2) -0.003(2)
C8 0.028(3) 0.022(3) 0.035(3) 0.003(2) 0.009(2) 0.000(2)

loop_
_atom_type_symbol
_atom_type_description
_atom_type_scat_dispersion_real
_atom_type_scat_dispersion_imag
_atom_type_scat_source
C C 0.0181 0.0091 'International Tables Vol C Tables 4.2.6.8 and 6.1.1.4'
H H 0.0000 0.0000 'International Tables Vol C Tables 4.2.6.8 and 6.1.1.4'
O O 0.0492 0.0322 'International Tables Vol C Tables 4.2.6.8 and 6.1.1.4'

loop_
_geom_angle_atom_site_label_1
_geom_angle_atom_site_label_2
_geom_angle_atom_site_label_3
_geom_angle
_geom_angle_site_symmetry_1
_geom_angle_site_symmetry_3
_geom_angle_publ_flag
C1 O1 C6 128.9(4) . . ?
O3 C9 C10 120.8(5) . . ?
O3 C9 C4 119.8(4) . . ?
C10 C9 C4 119.4(4) . . ?
O1 C1 C2 120.9(5) . . ?
O2 C1 O1 116.6(5) . . ?
O2 C1 C2 122.5(5) . . ?
O1 C6 C5 109.5(4) . . ?
O1 C6 C7 110.4(4) . . ?
O1 C6 C8 99.5(4) . . ?
C7 C6 C5 115.6(4) . . ?
C8 C6 C5 111.9(5) . . ?
C8 C6 C7 108.6(4) . . ?
C9 C10 H10A 109.9 . . ?
C9 C10 H10B 109.9 . . ?
C9 C10 C11 109.0(4) . . ?
H10A C10 H10B 108.3 . . ?
C11 C10 H10A 109.9 . . ?
C11 C10 H10B 109.9 . . ?
C1 C2 H2A 108.7 . . ?
C1 C2 H2B 108.7 . . ?
C1 C2 C3 114.3(4) . . ?
H2A C2 H2B 107.6 . . ?
C3 C2 H2A 108.7 . . ?
C3 C2 H2B 108.7 . . ?
C6 C5 H5 107.0 . . ?
C6 C5 C13 112.7(4) . . ?
C4 C5 C6 113.4(4) . . ?
C4 C5 H5 107.0 . . ?
C4 C5 C13 109.3(4) . . ?
C13 C5 H5 107.0 . . ?
C9 C4 C5 112.3(4) . . ?
C9 C4 H4 107.9 . . ?
C9 C4 C3 105.9(4) . . ?
C5 C4 H4 107.9 . . ?
C3 C4 C5 114.7(4) . . ?
C3 C4 H4 107.9 . . ?
C2 C3 C4 113.4(4) . . ?
C2 C3 H3A 108.9 . . ?
C2 C3 H3B 108.9 . . ?
C4 C3 H3A 108.9 . . ?
C4 C3 H3B 108.9 . . ?
H3A C3 H3B 107.7 . . ?
C6 C7 H7A 109.5 . . ?
C6 C7 H7B 109.5 . . ?
C6 C7 H7C 109.5 . . ?
H7A C7 H7B 109.5 . . ?
H7A C7 H7C 109.5 . . ?
H7B C7 H7C 109.5 . . ?
H12A C12 H12B 107.5 . . ?
C13 C12 H12A 108.6 . . ?
C13 C12 H12B 108.6 . . ?
C11 C12 H12A 108.6 . . ?
C11 C12 H12B 108.6 . . ?
C11 C12 C13 114.8(5) . . ?
C5 C13 H13A 108.9 . . ?
C5 C13 H13B 108.9 . . ?
C12 C13 C5 113.2(4) . . ?
C12 C13 H13A 108.9 . . ?
C12 C13 H13B 108.9 . . ?
H13A C13 H13B 107.8 . . ?
C10 C11 H11A 108.8 . . ?
C10 C11 H11B 108.8 . . ?
C12 C11 C10 113.6(5) . . ?
C12 C11 H11A 108.8 . . ?
C12 C11 H11B 108.8 . . ?
H11A C11 H11B 107.7 . . ?
C6 C8 H8A 109.5 . . ?
C6 C8 H8B 109.5 . . ?
C6 C8 H8C 109.5 . . ?
H8A C8 H8B 109.5 . . ?
H8A C8 H8C 109.5 . . ?
H8B C8 H8C 109.5 . . ?

loop_
_geom_bond_atom_site_label_1
_geom_bond_atom_site_label_2
_geom_bond_distance
_geom_bond_site_symmetry_2
_geom_bond_publ_flag
O1 C1 1.356(7) . ?
O1 C6 1.481(7) . ?
O3 C9 1.206(6) . ?
O2 C1 1.203(7) . ?
C9 C10 1.509(7) . ?
C9 C4 1.531(7) . ?
C1 C2 1.501(8) . ?
C6 C5 1.550(7) . ?
C6 C7 1.525(7) . ?
C6 C8 1.521(7) . ?
C10 H10A 0.9900 . ?
C10 H10B 0.9900 . ?
C10 C11 1.545(8) . ?
C2 H2A 0.9900 . ?
C2 H2B 0.9900 . ?
C2 C3 1.522(8) . ?
C5 H5 1.0000 . ?
C5 C4 1.547(7) . ?
C5 C13 1.552(7) . ?
C4 H4 1.0000 . ?
C4 C3 1.541(7) . ?
C3 H3A 0.9900 . ?
C3 H3B 0.9900 . ?
C7 H7A 0.9800 . ?
C7 H7B 0.9800 . ?
C7 H7C 0.9800 . ?
C12 H12A 0.9900 . ?
C12 H12B 0.9900 . ?
C12 C13 1.539(8) . ?
C12 C11 1.524(8) . ?
C13 H13A 0.9900 . ?
C13 H13B 0.9900 . ?
C11 H11A 0.9900 . ?
C11 H11B 0.9900 . ?
C8 H8A 0.9800 . ?
C8 H8B 0.9800 . ?
C8 H8C 0.9800 . ?

loop_
_geom_torsion_atom_site_label_1
_geom_torsion_atom_site_label_2
_geom_torsion_atom_site_label_3
_geom_torsion_atom_site_label_4
_geom_torsion
_geom_torsion_site_symmetry_1
_geom_torsion_site_symmetry_2
_geom_torsion_site_symmetry_3
_geom_torsion_site_symmetry_4
_geom_torsion_publ_flag
O1 C1 C2 C3 58.2(6) . . . . ?
O1 C6 C5 C4 76.5(5) . . . . ?
O1 C6 C5 C13 -158.7(4) . . . . ?
O3 C9 C10 C11 85.5(6) . . . . ?
O3 C9 C4 C5 -139.1(5) . . . . ?
O3 C9 C4 C3 95.0(5) . . . . ?
O2 C1 C2 C3 -119.4(5) . . . . ?
C9 C10 C11 C12 71.3(6) . . . . ?
C9 C4 C3 C2 -167.6(4) . . . . ?
C1 O1 C6 C5 -65.1(6) . . . . ?
C1 O1 C6 C7 63.3(6) . . . . ?
C1 O1 C6 C8 177.4(5) . . . . ?
C1 C2 C3 C4 -77.8(5) . . . . ?
C6 O1 C1 O2 -175.5(4) . . . . ?
C6 O1 C1 C2 6.8(8) . . . . ?
C6 C5 C4 C9 170.5(4) . . . . ?
C6 C5 C4 C3 -68.5(6) . . . . ?
C6 C5 C13 C12 139.3(5) . . . . ?
C10 C9 C4 C5 39.4(6) . . . . ?
C10 C9 C4 C3 -86.5(5) . . . . ?
C5 C4 C3 C2 67.9(6) . . . . ?
C4 C9 C10 C11 -92.9(5) . . . . ?
C4 C5 C13 C12 -93.6(5) . . . . ?
C7 C6 C5 C4 -49.0(6) . . . . ?
C7 C6 C5 C13 75.9(6) . . . . ?
C13 C5 C4 C9 43.8(6) . . . . ?
C13 C5 C4 C3 164.9(4) . . . . ?
C13 C12 C11 C10 -53.8(7) . . . . ?
C11 C12 C13 C5 75.3(6) . . . . ?
C8 C6 C5 C4 -174.1(4) . . . . ?
C8 C6 C5 C13 -49.3(6) . . . . ?
